data_7701501
loop_
_publ_author_name
'Nukazawa, Takumi'
'Kosai, Tomoyuki'
'Honda, Shunya'
'Ishida, Shintaro'
'Iwamoto, Takeaki'

_publ_section_title
;
 Reactions of a tetrasilabicyclo[1.1.0]but-1(3)-ene with carbon
 tetrachloride and methanol.
;
_journal_issue 29
_journal_name_full 'Dalton transactions (Cambridge, England : 2003)'
_journal_page_first 10874
_journal_page_last 10880
_journal_paper_doi 10.1039/c9dt01627a
_journal_volume 48
_journal_year 2019
_chemical_formula_moiety 'C32 H80 Cl40 Si12'
_chemical_formula_sum 'C32 H80 Cl4 Si12'
_chemical_formula_weight 943.84
_chemical_melting_point 443
_chemical_properties_physical Moisture-sensitive
_space_group_crystal_system triclinic
_space_group_IT_number 2
_space_group_name_Hall '-P 1'
_space_group_name_H-M_alt 'P -1'
_atom_sites_solution_hydrogens geom
_audit_creation_method SHELXL-2014
_audit_update_record
;
2019-04-08 deposited with the CCDC.	2019-05-09 downloaded from the CCDC.
;
_cell_angle_alpha 69.0200(10)
_cell_angle_beta 84.5210(10)
_cell_angle_gamma 65.6520(10)
_cell_formula_units_Z 1
_cell_length_a 10.6683(5)
_cell_length_b 10.7582(5)
_cell_length_c 12.9529(6)
_cell_measurement_reflns_used 8117
_cell_measurement_temperature 100(2)
_cell_measurement_theta_max 33.13
_cell_measurement_theta_min 2.22
_cell_volume 1262.24(10)
_computing_cell_refinement 'Bruker SAINT'
_computing_data_collection 'Bruker APEX2'
_computing_data_reduction 'Bruker SAINT'
_computing_molecular_graphics 'Bruker SHELXTL'
_computing_publication_material 'Bruker SHELXTL'
_computing_structure_refinement 'SHELXL-2014 (Sheldrick 2014)'
_computing_structure_solution 'SHELXS-97 (Sheldrick 2008)'
_diffrn_ambient_temperature 100(2)
_diffrn_detector_area_resol_mean 8.333
_diffrn_measured_fraction_theta_full 1.000
_diffrn_measured_fraction_theta_max 1.000
_diffrn_measurement_device_type 'Bruker APEXII CCD area detector'
_diffrn_measurement_method 'phi and omega scans'
_diffrn_radiation_monochromator 'Bruker Helios multilayer confocal mirror'
_diffrn_radiation_source 'Bruker TXS fine-focus rotating anode'
_diffrn_radiation_type MoK\a
_diffrn_radiation_wavelength 0.71073
_diffrn_reflns_av_R_equivalents 0.0250
_diffrn_reflns_av_unetI/netI 0.0253
_diffrn_reflns_Laue_measured_fraction_full 1.000
_diffrn_reflns_Laue_measured_fraction_max 1.000
_diffrn_reflns_limit_h_max 13
_diffrn_reflns_limit_h_min -13
_diffrn_reflns_limit_k_max 13
_diffrn_reflns_limit_k_min -13
_diffrn_reflns_limit_l_max 16
_diffrn_reflns_limit_l_min -16
_diffrn_reflns_number 18763
_diffrn_reflns_point_group_measured_fraction_full 1.000
_diffrn_reflns_point_group_measured_fraction_max 1.000
_diffrn_reflns_theta_full 25.242
_diffrn_reflns_theta_max 27.497
_diffrn_reflns_theta_min 1.687
_exptl_absorpt_coefficient_mu 0.543
_exptl_absorpt_correction_T_max 0.7467
_exptl_absorpt_correction_T_min 0.6725
_exptl_absorpt_correction_type empirical
_exptl_absorpt_process_details 'SADABS Sheldrick 1996'
_exptl_crystal_colour colorless
_exptl_crystal_density_diffrn 1.242
_exptl_crystal_description block
_exptl_crystal_F_000 508
_exptl_crystal_recrystallization_method 'Re-crystallisation from solvent: toluene'
_exptl_crystal_size_max 0.100
_exptl_crystal_size_mid 0.100
_exptl_crystal_size_min 0.100
_refine_diff_density_max 0.672
_refine_diff_density_min -0.333
_refine_diff_density_rms 0.062
_refine_ls_extinction_method none
_refine_ls_goodness_of_fit_ref 1.049
_refine_ls_hydrogen_treatment constr
_refine_ls_matrix_type full
_refine_ls_number_parameters 229
_refine_ls_number_reflns 5793
_refine_ls_number_restraints 0
_refine_ls_restrained_S_all 1.049
_refine_ls_R_factor_all 0.0387
_refine_ls_R_factor_gt 0.0318
_refine_ls_shift/su_max 0.001
_refine_ls_shift/su_mean 0.000
_refine_ls_structure_factor_coef Fsqd
_refine_ls_weighting_details 'w=1/[\s^2^(Fo^2^)+(0.0358P)^2^+1.0187P] where P=(Fo^2^+2Fc^2^)/3'
_refine_ls_weighting_scheme calc
_refine_ls_wR_factor_gt 0.0779
_refine_ls_wR_factor_ref 0.0816
_reflns_Friedel_coverage 0.000
_reflns_number_gt 5055
_reflns_number_total 5793
_reflns_threshold_expression 'I > 2\s(I)'
_cod_data_source_file c9dt01627a2.cif
_cod_data_source_block TK64a_a
_cod_database_code 7701501
_shelx_space_group_comment
;
The symmetry employed for this shelxl refinement is uniquely defined
by the following loop, which should always be used as a source of
symmetry information in preference to the above space-group names.
They are only intended as comments.
;
_shelx_estimated_absorpt_t_min 0.948
_shelx_estimated_absorpt_t_max 0.948
_shelxl_version_number 2014-3

loop_
_space_group_symop_operation_xyz
'x, y, z'
'-x, -y, -z'

loop_
_atom_site_label
_atom_site_type_symbol
_atom_site_fract_x
_atom_site_fract_y
_atom_site_fract_z
_atom_site_U_iso_or_equiv
_atom_site_adp_type
_atom_site_occupancy
_atom_site_site_symmetry_order
_atom_site_calc_flag
_atom_site_refinement_flags_posn
_atom_site_refinement_flags_adp
Si1 Si 0.59936(5) 0.53473(5) 0.54138(4) 0.01165(10) Uani 1 1 d . .
Si2 Si 0.53627(4) 0.59628(5) 0.34864(3) 0.00929(10) Uani 1 1 d . .
Si3 Si 0.40652(5) 0.95797(5) 0.28809(4) 0.01729(11) Uani 1 1 d . .
Si4 Si 0.27252(5) 0.83235(5) 0.16831(4) 0.01678(11) Uani 1 1 d . .
Si5 Si 0.85945(5) 0.52501(6) 0.27273(4) 0.02058(12) Uani 1 1 d . .
Si6 Si 0.71426(5) 0.35426(5) 0.22181(4) 0.01837(11) Uani 1 1 d . .
Cl1 Cl 0.64729(5) 0.67282(5) 0.59173(4) 0.02279(11) Uani 1 1 d . .
Cl2 Cl 0.78221(4) 0.35309(5) 0.55133(4) 0.02193(10) Uani 1 1 d . .
C1 C 0.43784(17) 0.79457(17) 0.24593(13) 0.0126(3) Uani 1 1 d . .
C2 C 0.55064(18) 0.79724(18) 0.15804(14) 0.0155(3) Uani 1 1 d . .
H1 H 0.5084 0.8777 0.0874 0.019 Uiso 1 1 calc R U
H2 H 0.6240 0.8138 0.1852 0.019 Uiso 1 1 calc R U
C3 C 0.61198(18) 0.65300(19) 0.13937(14) 0.0160(3) Uani 1 1 d . .
H3 H 0.6821 0.6539 0.0836 0.019 Uiso 1 1 calc R U
H4 H 0.5389 0.6369 0.1113 0.019 Uiso 1 1 calc R U
C4 C 0.68044(17) 0.52669(18) 0.25261(13) 0.0133(3) Uani 1 1 d . .
C5 C 0.2995(3) 0.9650(2) 0.40871(18) 0.0338(5) Uani 1 1 d . .
H5 H 0.3451 0.8766 0.4728 0.051 Uiso 1 1 calc R U
H6 H 0.2091 0.9714 0.3913 0.051 Uiso 1 1 calc R U
H7 H 0.2875 1.0507 0.4259 0.051 Uiso 1 1 calc R U
C6 C 0.3281(2) 1.1327(2) 0.16673(17) 0.0259(4) Uani 1 1 d . .
H8 H 0.2384 1.1437 0.1432 0.039 Uiso 1 1 calc R U
H9 H 0.3892 1.1302 0.1053 0.039 Uiso 1 1 calc R U
H10 H 0.3160 1.2152 0.1884 0.039 Uiso 1 1 calc R U
C7 C 0.5690(2) 0.9639(2) 0.32427(17) 0.0277(4) Uani 1 1 d . .
H11 H 0.5462 1.0464 0.3489 0.042 Uiso 1 1 calc R U
H12 H 0.6236 0.9752 0.2590 0.042 Uiso 1 1 calc R U
H13 H 0.6224 0.8730 0.3839 0.042 Uiso 1 1 calc R U
C8 C 0.2767(2) 0.9339(2) 0.01618(16) 0.0277(4) Uani 1 1 d . .
H14 H 0.3530 0.8714 -0.0151 0.042 Uiso 1 1 calc R U
H15 H 0.2897 1.0222 0.0069 0.042 Uiso 1 1 calc R U
H16 H 0.1895 0.9608 -0.0222 0.042 Uiso 1 1 calc R U
C9 C 0.1058(2) 0.9485(2) 0.21152(19) 0.0295(5) Uani 1 1 d . .
H17 H 0.0290 0.9629 0.1663 0.044 Uiso 1 1 calc R U
H18 H 0.1061 1.0432 0.2010 0.044 Uiso 1 1 calc R U
H19 H 0.0952 0.9001 0.2898 0.044 Uiso 1 1 calc R U
C10 C 0.2489(2) 0.6690(2) 0.17012(17) 0.0255(4) Uani 1 1 d . .
H20 H 0.2341 0.6152 0.2458 0.038 Uiso 1 1 calc R U
H21 H 0.3315 0.6059 0.1445 0.038 Uiso 1 1 calc R U
H22 H 0.1688 0.7002 0.1211 0.038 Uiso 1 1 calc R U
C11 C 0.8693(2) 0.6325(2) 0.35572(18) 0.0291(4) Uani 1 1 d . .
H23 H 0.8345 0.5999 0.4289 0.044 Uiso 1 1 calc R U
H24 H 0.8131 0.7362 0.3173 0.044 Uiso 1 1 calc R U
H25 H 0.9653 0.6174 0.3644 0.044 Uiso 1 1 calc R U
C12 C 0.9180(2) 0.6100(3) 0.13363(18) 0.0319(5) Uani 1 1 d . .
H26 H 0.8608 0.7150 0.1049 0.048 Uiso 1 1 calc R U
H27 H 0.9092 0.5656 0.0821 0.048 Uiso 1 1 calc R U
H28 H 1.0146 0.5936 0.1416 0.048 Uiso 1 1 calc R U
C13 C 1.0020(2) 0.3397(2) 0.33404(18) 0.0307(5) Uani 1 1 d . .
H29 H 1.0884 0.3496 0.3388 0.046 Uiso 1 1 calc R U
H30 H 1.0123 0.2826 0.2870 0.046 Uiso 1 1 calc R U
H31 H 0.9799 0.2901 0.4084 0.046 Uiso 1 1 calc R U
C14 C 0.8304(2) 0.3460(2) 0.10350(16) 0.0264(4) Uani 1 1 d . .
H32 H 0.9194 0.3391 0.1247 0.040 Uiso 1 1 calc R U
H33 H 0.7878 0.4342 0.0386 0.040 Uiso 1 1 calc R U
H34 H 0.8446 0.2602 0.0855 0.040 Uiso 1 1 calc R U
C15 C 0.7950(3) 0.1785(2) 0.33931(17) 0.0351(5) Uani 1 1 d . .
H35 H 0.7341 0.1268 0.3565 0.053 Uiso 1 1 calc R U
H36 H 0.8093 0.1980 0.4046 0.053 Uiso 1 1 calc R U
H37 H 0.8839 0.1182 0.3186 0.053 Uiso 1 1 calc R U
C16 C 0.5568(2) 0.3558(2) 0.16797(18) 0.0290(4) Uani 1 1 d . .
H38 H 0.5808 0.2651 0.1541 0.043 Uiso 1 1 calc R U
H39 H 0.5204 0.4389 0.0988 0.043 Uiso 1 1 calc R U
H40 H 0.4867 0.3641 0.2228 0.043 Uiso 1 1 calc R U

loop_
_atom_site_aniso_label
_atom_site_aniso_U_11
_atom_site_aniso_U_22
_atom_site_aniso_U_33
_atom_site_aniso_U_23
_atom_site_aniso_U_13
_atom_site_aniso_U_12
Si1 0.0144(2) 0.0129(2) 0.0095(2) -0.00390(17) 0.00042(16) -0.00728(17)
Si2 0.0113(2) 0.0099(2) 0.0074(2) -0.00313(16) 0.00103(15) -0.00500(16)
Si3 0.0278(3) 0.0114(2) 0.0126(2) -0.00425(18) 0.00404(19) -0.00851(19)
Si4 0.0168(2) 0.0164(2) 0.0131(2) -0.00156(18) -0.00257(18) -0.00521(19)
Si5 0.0139(2) 0.0265(3) 0.0201(3) -0.0060(2) 0.00403(19) -0.0096(2)
Si6 0.0249(3) 0.0166(2) 0.0133(2) -0.00777(19) 0.00751(19) -0.0074(2)
Cl1 0.0377(3) 0.0234(2) 0.0172(2) -0.00725(17) -0.00085(18) -0.0211(2)
Cl2 0.0170(2) 0.0214(2) 0.0187(2) -0.00429(17) 0.00210(16) -0.00230(17)
C1 0.0164(8) 0.0103(7) 0.0101(7) -0.0025(6) 0.0016(6) -0.0055(6)
C2 0.0191(8) 0.0150(8) 0.0115(8) -0.0030(6) 0.0043(6) -0.0082(7)
C3 0.0190(8) 0.0165(8) 0.0108(8) -0.0043(6) 0.0033(6) -0.0066(7)
C4 0.0134(8) 0.0143(8) 0.0108(7) -0.0036(6) 0.0039(6) -0.0055(6)
C5 0.0516(14) 0.0285(11) 0.0254(11) -0.0153(9) 0.0178(10) -0.0185(10)
C6 0.0352(11) 0.0136(9) 0.0239(10) -0.0028(7) 0.0021(8) -0.0084(8)
C7 0.0433(12) 0.0205(9) 0.0252(10) -0.0066(8) -0.0037(9) -0.0186(9)
C8 0.0332(11) 0.0294(11) 0.0152(9) 0.0004(8) -0.0063(8) -0.0131(9)
C9 0.0180(9) 0.0241(10) 0.0338(11) -0.0036(9) -0.0004(8) -0.0020(8)
C10 0.0273(10) 0.0289(10) 0.0243(10) -0.0082(8) -0.0056(8) -0.0147(8)
C11 0.0256(10) 0.0374(12) 0.0312(11) -0.0109(9) 0.0016(8) -0.0203(9)
C12 0.0253(10) 0.0436(13) 0.0275(11) -0.0067(9) 0.0106(8) -0.0214(10)
C13 0.0145(9) 0.0391(12) 0.0289(11) -0.0106(9) 0.0023(8) -0.0032(8)
C14 0.0324(11) 0.0244(10) 0.0183(9) -0.0102(8) 0.0088(8) -0.0070(8)
C15 0.0546(15) 0.0193(10) 0.0213(10) -0.0053(8) 0.0115(10) -0.0091(10)
C16 0.0387(12) 0.0298(11) 0.0306(11) -0.0195(9) 0.0102(9) -0.0195(9)

loop_
_atom_type_symbol
_atom_type_description
_atom_type_scat_dispersion_real
_atom_type_scat_dispersion_imag
_atom_type_scat_source
C C 0.0033 0.0016 'International Tables Vol C Tables 4.2.6.8 and 6.1.1.4'
H H 0.0000 0.0000 'International Tables Vol C Tables 4.2.6.8 and 6.1.1.4'
Si Si 0.0817 0.0704 'International Tables Vol C Tables 4.2.6.8 and 6.1.1.4'
Cl Cl 0.1484 0.1585 'International Tables Vol C Tables 4.2.6.8 and 6.1.1.4'

loop_
_geom_angle_atom_site_label_1
_geom_angle_atom_site_label_2
_geom_angle_atom_site_label_3
_geom_angle
_geom_angle_site_symmetry_3
Cl1 Si1 Cl2 107.49(3) .
Cl1 Si1 Si2 121.17(3) .
Cl2 Si1 Si2 96.23(2) .
Cl1 Si1 Si2 122.06(3) 2_666
Cl2 Si1 Si2 97.51(2) 2_666
Si2 Si1 Si2 106.35(2) 2_666
C1 Si2 C4 98.20(7) .
C1 Si2 Si1 124.37(5) .
C4 Si2 Si1 118.83(5) .
C1 Si2 Si1 118.10(5) 2_666
C4 Si2 Si1 125.35(5) 2_666
Si1 Si2 Si1 73.65(2) 2_666
C5 Si3 C7 106.16(11) .
C5 Si3 C6 110.41(10) .
C7 Si3 C6 102.53(9) .
C5 Si3 C1 113.59(9) .
C7 Si3 C1 113.34(9) .
C6 Si3 C1 110.21(8) .
C10 Si4 C9 105.50(10) .
C10 Si4 C8 103.55(9) .
C9 Si4 C8 105.08(10) .
C10 Si4 C1 116.26(8) .
C9 Si4 C1 115.88(9) .
C8 Si4 C1 109.34(8) .
C11 Si5 C13 105.30(10) .
C11 Si5 C12 103.51(10) .
C13 Si5 C12 104.97(10) .
C11 Si5 C4 117.24(8) .
C13 Si5 C4 115.31(9) .
C12 Si5 C4 109.24(9) .
C15 Si6 C16 107.39(11) .
C15 Si6 C14 107.44(10) .
C16 Si6 C14 102.60(10) .
C15 Si6 C4 115.67(9) .
C16 Si6 C4 113.47(8) .
C14 Si6 C4 109.32(8) .
C2 C1 Si3 103.73(11) .
C2 C1 Si4 106.86(11) .
Si3 C1 Si4 108.78(8) .
C2 C1 Si2 98.14(10) .
Si3 C1 Si2 120.31(9) .
Si4 C1 Si2 116.64(8) .
C3 C2 C1 109.23(13) .
C2 C3 C4 108.92(14) .
C3 C4 Si6 103.00(11) .
C3 C4 Si5 106.59(11) .
Si6 C4 Si5 106.82(8) .
C3 C4 Si2 98.01(10) .
Si6 C4 Si2 121.92(9) .
Si5 C4 Si2 117.84(9) .

loop_
_geom_bond_atom_site_label_1
_geom_bond_atom_site_label_2
_geom_bond_distance
_geom_bond_site_symmetry_2
Si1 Cl1 2.0682(6) .
Si1 Cl2 2.0892(6) .
Si1 Si2 2.4277(6) .
Si1 Si2 2.4413(6) 2_666
Si2 C1 1.9521(17) .
Si2 C4 1.9559(17) .
Si2 Si1 2.4413(6) 2_666
Si3 C5 1.850(2) .
Si3 C7 1.870(2) .
Si3 C6 1.882(2) .
Si3 C1 1.9153(17) .
Si4 C10 1.867(2) .
Si4 C9 1.875(2) .
Si4 C8 1.887(2) .
Si4 C1 1.9343(18) .
Si5 C11 1.875(2) .
Si5 C13 1.875(2) .
Si5 C12 1.884(2) .
Si5 C4 1.9439(18) .
Si6 C15 1.866(2) .
Si6 C16 1.871(2) .
Si6 C14 1.880(2) .
Si6 C4 1.9186(17) .
C1 C2 1.578(2) .
C2 C3 1.515(2) .
C3 C4 1.578(2) .

loop_
_geom_torsion_atom_site_label_1
_geom_torsion_atom_site_label_2
_geom_torsion_atom_site_label_3
_geom_torsion_atom_site_label_4
_geom_torsion
Si3 C1 C2 C3 165.53(12)
Si4 C1 C2 C3 -79.61(14)
Si2 C1 C2 C3 41.49(15)
C1 C2 C3 C4 -60.25(18)
C2 C3 C4 Si6 167.58(12)
C2 C3 C4 Si5 -80.17(14)
C2 C3 C4 Si2 42.10(15)
